data_4029017
loop_
_publ_author_name
'Su, Chicheung'
'Guang, Jie'
'Williard, Paul G.'

_publ_section_title
;
 Structures of Lithium N-Monosubstituted Anilides: Trisolvated Monomer to
 Tetrasolvated Dimer.
;
_journal_issue 3
_journal_name_full 'The Journal of organic chemistry'
_journal_page_first 1032
_journal_paper_doi 10.1021/jo402498z
_journal_volume 79
_journal_year 2014
_chemical_formula_sum 'C15 H24 Li N O2'
_chemical_formula_weight 257.29
_space_group_crystal_system monoclinic
_space_group_IT_number 14
_space_group_name_Hall '-P 2ybc'
_space_group_name_H-M_alt 'P 1 21/c 1'
_symmetry_space_group_name_Hall '-P 2ybc'
_symmetry_space_group_name_H-M 'P 1 21/c 1'
_atom_sites_solution_hydrogens geom
_atom_sites_solution_primary direct
_atom_sites_solution_secondary difmap
_cell_angle_alpha 90
_cell_angle_beta 115.773(2)
_cell_angle_gamma 90
_cell_formula_units_Z 4
_cell_length_a 8.9155(5)
_cell_length_b 19.5706(10)
_cell_length_c 9.5106(5)
_cell_measurement_temperature 208.(2)
_cell_volume 1494.35(14)
_computing_structure_refinement 'SHELXL-2013 (Sheldrick, 2013)'
_computing_structure_solution 'SHELXS-97 (Sheldrick, 2008)'
_diffrn_ambient_temperature 208.(2)
_diffrn_measured_fraction_theta_full 0.994
_diffrn_measured_fraction_theta_max 0.994
_diffrn_radiation_wavelength 0.71073
_diffrn_reflns_av_R_equivalents 0.0320
_diffrn_reflns_av_sigmaI/netI 0.0246
_diffrn_reflns_limit_h_max 11
_diffrn_reflns_limit_h_min -11
_diffrn_reflns_limit_k_max 24
_diffrn_reflns_limit_k_min -25
_diffrn_reflns_limit_l_max 12
_diffrn_reflns_limit_l_min -11
_diffrn_reflns_number 21234
_diffrn_reflns_theta_full 27.19
_diffrn_reflns_theta_max 27.19
_diffrn_reflns_theta_min 2.54
_exptl_absorpt_coefficient_mu 0.073
_exptl_absorpt_correction_T_max 0.98
_exptl_absorpt_correction_T_min 0.97
_exptl_absorpt_process_details
;
;
_exptl_crystal_density_diffrn 1.144
_exptl_crystal_density_method 'not measured'
_exptl_crystal_F_000 560
_exptl_crystal_size_max 0.400
_exptl_crystal_size_mid 0.400
_exptl_crystal_size_min 0.300
_refine_diff_density_max 0.479
_refine_diff_density_min -0.329
_refine_ls_extinction_method none
_refine_ls_goodness_of_fit_ref 1.016
_refine_ls_hydrogen_treatment constr
_refine_ls_matrix_type full
_refine_ls_number_parameters 173
_refine_ls_number_reflns 3307
_refine_ls_number_restraints 0
_refine_ls_restrained_S_all 1.016
_refine_ls_R_factor_all 0.0804
_refine_ls_R_factor_gt 0.0592
_refine_ls_shift/su_max 0.000
_refine_ls_shift/su_mean 0.000
_refine_ls_structure_factor_coef Fsqd
_refine_ls_weighting_details 'w=1/[\s^2^(Fo^2^)+(0.0755P)^2^+0.6192P] where P=(Fo^2^+2Fc^2^)/3'
_refine_ls_weighting_scheme calc
_refine_ls_wR_factor_gt 0.1450
_refine_ls_wR_factor_ref 0.1586
_reflns_number_gt 2541
_reflns_number_total 3307
_reflns_threshold_expression 'I > 2\s(I)'
_cod_data_source_file jo402498z_si_002.cif
_cod_data_source_block 958136
_cod_database_code 4029017

loop_
_space_group_symop_operation_xyz
'x, y, z'
'-x, y+1/2, -z+1/2'
'-x, -y, -z'
'x, -y-1/2, z-1/2'

loop_
_atom_site_type_symbol
_atom_site_label
_atom_site_fract_x
_atom_site_fract_y
_atom_site_fract_z
_atom_site_U_iso_or_equiv
_atom_site_adp_type
_atom_site_calc_flag
_atom_site_refinement_flags_adp
_atom_site_refinement_flags_posn
_atom_site_occupancy
C C1 -0.0676(2) 0.55340(9) 0.2184(2) 0.0422(4) Uani d . . 1
H H1A -0.003 0.5441 0.3287 0.063 Uiso calc U R 1
H H1B -0.1511 0.518 0.1723 0.063 Uiso calc U R 1
H H1C -0.1221 0.5974 0.2053 0.063 Uiso calc U R 1
C C2 0.1652(2) 0.60235(8) 0.19811(17) 0.0329(4) Uani d . . 1
C C3 0.1898(2) 0.64969(9) 0.3186(2) 0.0435(4) Uani d . . 1
H H3 0.1174 0.6492 0.3667 0.052 Uiso calc U R 1
C C4 0.3191(3) 0.69696(10) 0.3673(3) 0.0574(6) Uani d . . 1
H H4 0.3316 0.7278 0.4473 0.069 Uiso calc U R 1
C C5 0.4289(3) 0.69974(10) 0.3016(3) 0.0578(6) Uani d . . 1
H H5 0.5153 0.7321 0.3353 0.069 Uiso calc U R 1
C C6 0.4091(2) 0.65372(10) 0.1849(2) 0.0510(5) Uani d . . 1
H H6 0.4838 0.6545 0.1392 0.061 Uiso calc U R 1
C C7 0.2822(2) 0.60685(9) 0.1346(2) 0.0426(4) Uani d . . 1
H H7 0.2724 0.5764 0.0546 0.051 Uiso calc U R 1
C C8 0.4442(2) 0.45616(11) 0.3303(2) 0.0468(5) Uani d . . 1
H H8A 0.4456 0.4237 0.4093 0.056 Uiso calc U R 1
H H8B 0.4096 0.501 0.3515 0.056 Uiso calc U R 1
C C9 0.6123(2) 0.46037(11) 0.3308(2) 0.0495(5) Uani d . . 1
H H9A 0.7018 0.4549 0.4364 0.059 Uiso calc U R 1
H H9B 0.6271 0.5038 0.2872 0.059 Uiso calc U R 1
C C10 0.6072(3) 0.40076(12) 0.2270(3) 0.0562(5) Uani d . . 1
H H10A 0.6847 0.4076 0.1802 0.067 Uiso calc U R 1
H H10B 0.6339 0.3577 0.2852 0.067 Uiso calc U R 1
C C11 0.4314(3) 0.40176(13) 0.1063(3) 0.0678(7) Uani d . . 1
H H11A 0.4219 0.428 0.0151 0.081 Uiso calc U R 1
H H11B 0.3923 0.3551 0.0726 0.081 Uiso calc U R 1
C C12 0.0524(3) 0.31863(9) 0.1789(2) 0.0549(5) Uani d . . 1
H H12A 0.1106 0.3175 0.1121 0.066 Uiso calc U R 1
H H12B -0.0573 0.2974 0.1227 0.066 Uiso calc U R 1
C C13 0.1514(3) 0.28196(11) 0.3296(3) 0.0610(6) Uani d . . 1
H H13A 0.2714 0.2879 0.3639 0.073 Uiso calc U R 1
H H13B 0.1252 0.2331 0.3206 0.073 Uiso calc U R 1
C C14 0.0943(3) 0.31685(12) 0.4387(3) 0.0619(6) Uani d . . 1
H H14A 0.1776 0.3126 0.5475 0.074 Uiso calc U R 1
H H14B -0.0117 0.2979 0.4285 0.074 Uiso calc U R 1
C C15 0.0747(3) 0.39017(10) 0.3849(2) 0.0460(5) Uani d . . 1
H H15A -0.0154 0.4123 0.4007 0.055 Uiso calc U R 1
H H15B 0.178 0.4157 0.4431 0.055 Uiso calc U R 1
N N1 0.04218(17) 0.55433(7) 0.14150(15) 0.0350(3) Uani d . . 1
O O1 0.33365(15) 0.43311(7) 0.17586(15) 0.0506(4) Uani d . . 1
O O2 0.03596(18) 0.38802(6) 0.22191(14) 0.0457(3) Uani d . . 1
Li Li1 0.0918(3) 0.45635(13) 0.0971(3) 0.0349(6) Uani d . . 1

loop_
_atom_site_aniso_label
_atom_site_aniso_U_11
_atom_site_aniso_U_22
_atom_site_aniso_U_33
_atom_site_aniso_U_12
_atom_site_aniso_U_13
_atom_site_aniso_U_23
C1 0.0471(10) 0.0440(10) 0.0414(10) 0.0012(8) 0.0246(8) -0.0040(8)
C2 0.0399(9) 0.0283(8) 0.0269(8) 0.0044(6) 0.0111(7) 0.0013(6)
C3 0.0470(10) 0.0399(9) 0.0384(9) 0.0051(8) 0.0138(8) -0.0078(7)
C4 0.0596(13) 0.0409(10) 0.0540(12) 0.0009(9) 0.0084(10) -0.0192(9)
C5 0.0479(11) 0.0406(10) 0.0684(14) -0.0083(8) 0.0099(10) -0.0050(9)
C6 0.0486(11) 0.0479(11) 0.0551(12) -0.0053(9) 0.0211(9) 0.0048(9)
C7 0.0508(10) 0.0419(9) 0.0370(9) -0.0055(8) 0.0209(8) -0.0042(7)
C8 0.0417(10) 0.0593(12) 0.0370(9) 0.0052(8) 0.0150(8) -0.0004(8)
C9 0.0400(10) 0.0575(12) 0.0493(11) -0.0043(8) 0.0180(9) -0.0029(9)
C10 0.0455(11) 0.0680(13) 0.0601(13) 0.0030(10) 0.0276(10) -0.0077(10)
C11 0.0534(13) 0.0781(16) 0.0640(14) 0.0151(11) 0.0181(11) -0.0212(12)
C12 0.0799(15) 0.0344(9) 0.0485(11) -0.0062(9) 0.0261(11) -0.0044(8)
C13 0.0699(14) 0.0439(11) 0.0599(13) 0.0064(10) 0.0196(11) 0.0034(9)
C14 0.0741(15) 0.0636(13) 0.0499(12) 0.0079(11) 0.0287(11) 0.0182(10)
C15 0.0535(11) 0.0532(11) 0.0378(10) -0.0015(9) 0.0259(9) -0.0003(8)
N1 0.0433(8) 0.0343(7) 0.0316(7) -0.0036(6) 0.0202(6) -0.0058(6)
O1 0.0355(7) 0.0628(9) 0.0491(8) 0.0035(6) 0.0142(6) -0.0113(6)
O2 0.0676(9) 0.0360(6) 0.0381(7) -0.0036(6) 0.0274(6) -0.0001(5)
Li1 0.0398(14) 0.0348(13) 0.0319(13) -0.0006(11) 0.0173(12) -0.0025(11)

loop_
_atom_type_symbol
_atom_type_description
_atom_type_scat_dispersion_real
_atom_type_scat_dispersion_imag
_atom_type_scat_source
C C 0.0033 0.0016 'International Tables Vol C Tables 4.2.6.8 and 6.1.1.4'
H H 0.0000 0.0000 'International Tables Vol C Tables 4.2.6.8 and 6.1.1.4'
Li Li -0.0003 0.0001 'International Tables Vol C Tables 4.2.6.8 and 6.1.1.4'
N N 0.0061 0.0033 'International Tables Vol C Tables 4.2.6.8 and 6.1.1.4'
O O 0.0106 0.0060 'International Tables Vol C Tables 4.2.6.8 and 6.1.1.4'

loop_
_geom_angle_atom_site_label_1
_geom_angle_atom_site_label_2
_geom_angle_atom_site_label_3
_geom_angle_site_symmetry_1
_geom_angle_site_symmetry_3
_geom_angle
N1 C1 H1A . . 109.5
N1 C1 H1B . . 109.5
H1A C1 H1B . . 109.5
N1 C1 H1C . . 109.5
H1A C1 H1C . . 109.5
H1B C1 H1C . . 109.5
N1 C2 C3 . . 125.83(16)
N1 C2 C7 . . 119.26(14)
C3 C2 C7 . . 114.90(15)
C4 C3 C2 . . 121.28(18)
C4 C3 H3 . . 119.4
C2 C3 H3 . . 119.4
C5 C4 C3 . . 121.81(18)
C5 C4 H4 . . 119.1
C3 C4 H4 . . 119.1
C4 C5 C6 . . 118.25(18)
C4 C5 H5 . . 120.9
C6 C5 H5 . . 120.9
C7 C6 C5 . . 120.99(19)
C7 C6 H6 . . 119.5
C5 C6 H6 . . 119.5
C6 C7 C2 . . 122.77(17)
C6 C7 H7 . . 118.6
C2 C7 H7 . . 118.6
O1 C8 C9 . . 105.09(14)
O1 C8 H8A . . 110.7
C9 C8 H8A . . 110.7
O1 C8 H8B . . 110.7
C9 C8 H8B . . 110.7
H8A C8 H8B . . 108.8
C8 C9 C10 . . 102.05(15)
C8 C9 H9A . . 111.4
C10 C9 H9A . . 111.4
C8 C9 H9B . . 111.4
C10 C9 H9B . . 111.4
H9A C9 H9B . . 109.2
C11 C10 C9 . . 102.45(16)
C11 C10 H10A . . 111.3
C9 C10 H10A . . 111.3
C11 C10 H10B . . 111.3
C9 C10 H10B . . 111.3
H10A C10 H10B . . 109.2
O1 C11 C10 . . 107.26(17)
O1 C11 H11A . . 110.3
C10 C11 H11A . . 110.3
O1 C11 H11B . . 110.3
C10 C11 H11B . . 110.3
H11A C11 H11B . . 108.5
O2 C12 C13 . . 105.64(16)
O2 C12 H12A . . 110.6
C13 C12 H12A . . 110.6
O2 C12 H12B . . 110.6
C13 C12 H12B . . 110.6
H12A C12 H12B . . 108.7
C12 C13 C14 . . 101.94(17)
C12 C13 H13A . . 111.4
C14 C13 H13A . . 111.4
C12 C13 H13B . . 111.4
C14 C13 H13B . . 111.4
H13A C13 H13B . . 109.2
C13 C14 C15 . . 102.85(16)
C13 C14 H14A . . 111.2
C15 C14 H14A . . 111.2
C13 C14 H14B . . 111.2
C15 C14 H14B . . 111.2
H14A C14 H14B . . 109.1
O2 C15 C14 . . 106.05(15)
O2 C15 H15A . . 110.5
C14 C15 H15A . . 110.5
O2 C15 H15B . . 110.5
C14 C15 H15B . . 110.5
H15A C15 H15B . . 108.7
C2 N1 C1 . . 114.30(13)
C2 N1 Li1 . . 121.09(13)
C1 N1 Li1 . . 110.12(13)
C2 N1 Li1 . 3_565 119.01(13)
C1 N1 Li1 . 3_565 110.91(13)
Li1 N1 Li1 . 3_565 75.67(13)
C8 O1 C11 . . 108.62(14)
C8 O1 Li1 . . 117.28(13)
C11 O1 Li1 . . 133.86(14)
C15 O2 C12 . . 109.09(14)
C15 O2 Li1 . . 128.31(13)
C12 O2 Li1 . . 112.37(13)
O2 Li1 O1 . . 97.58(13)
O2 Li1 N1 . . 111.89(13)
O1 Li1 N1 . . 115.35(14)
O2 Li1 N1 . 3_565 114.37(14)
O1 Li1 N1 . 3_565 113.72(13)
N1 Li1 N1 . 3_565 104.33(13)
O2 Li1 Li1 . 3_565 129.82(19)
O1 Li1 Li1 . 3_565 132.60(19)
N1 Li1 Li1 . 3_565 52.37(10)
N1 Li1 Li1 3_565 3_565 51.95(10)

loop_
_geom_bond_atom_site_label_1
_geom_bond_atom_site_label_2
_geom_bond_site_symmetry_2
_geom_bond_distance
C1 N1 . 1.455(2)
C1 H1A . 0.97
C1 H1B . 0.97
C1 H1C . 0.97
C2 N1 . 1.365(2)
C2 C3 . 1.414(2)
C2 C7 . 1.417(2)
C3 C4 . 1.391(3)
C3 H3 . 0.94
C4 C5 . 1.371(3)
C4 H4 . 0.94
C5 C6 . 1.380(3)
C5 H5 . 0.94
C6 C7 . 1.371(3)
C6 H6 . 0.94
C7 H7 . 0.94
C8 O1 . 1.440(2)
C8 C9 . 1.499(3)
C8 H8A . 0.98
C8 H8B . 0.98
C9 C10 . 1.516(3)
C9 H9A . 0.98
C9 H9B . 0.98
C10 C11 . 1.486(3)
C10 H10A . 0.98
C10 H10B . 0.98
C11 O1 . 1.440(2)
C11 H11A . 0.98
C11 H11B . 0.98
C12 O2 . 1.444(2)
C12 C13 . 1.499(3)
C12 H12A . 0.98
C12 H12B . 0.98
C13 C14 . 1.504(3)
C13 H13A . 0.98
C13 H13B . 0.98
C14 C15 . 1.508(3)
C14 H14A . 0.98
C14 H14B . 0.98
C15 O2 . 1.435(2)
C15 H15A . 0.98
C15 H15B . 0.98
N1 Li1 . 2.053(3)
N1 Li1 3_565 2.064(3)
O1 Li1 . 2.004(3)
O2 Li1 . 1.990(3)
Li1 N1 3_565 2.064(3)
Li1 Li1 3_565 2.525(5)

loop_
_geom_torsion_atom_site_label_1
_geom_torsion_atom_site_label_2
_geom_torsion_atom_site_label_3
_geom_torsion_atom_site_label_4
_geom_torsion_site_symmetry_4
_geom_torsion
N1 C2 C3 C4 . -179.67(17)
C7 C2 C3 C4 . 0.7(2)
C2 C3 C4 C5 . -0.3(3)
C3 C4 C5 C6 . -0.4(3)
C4 C5 C6 C7 . 0.6(3)
C5 C6 C7 C2 . -0.2(3)
N1 C2 C7 C6 . 179.88(17)
C3 C2 C7 C6 . -0.4(3)
O1 C8 C9 C10 . -35.0(2)
C8 C9 C10 C11 . 36.9(2)
C9 C10 C11 O1 . -26.0(2)
O2 C12 C13 C14 . 33.6(2)
C12 C13 C14 C15 . -37.3(2)
C13 C14 C15 O2 . 28.2(2)
C3 C2 N1 C1 . -1.2(2)
C7 C2 N1 C1 . 178.47(15)
C3 C2 N1 Li1 . -136.66(16)
C7 C2 N1 Li1 . 43.0(2)
C3 C2 N1 Li1 3_565 133.12(17)
C7 C2 N1 Li1 3_565 -47.2(2)
C9 C8 O1 C11 . 19.6(2)
C9 C8 O1 Li1 . -155.62(15)
C10 C11 O1 C8 . 4.4(3)
C10 C11 O1 Li1 . 178.46(18)
C14 C15 O2 C12 . -7.4(2)
C14 C15 O2 Li1 . -149.28(17)
C13 C12 O2 C15 . -16.6(2)
C13 C12 O2 Li1 . 131.79(17)
